data_7053722
loop_
_publ_author_name
'Casarin, Maurizio'
'Garau, Federica'
'Monari, Magda'
'Pandolfo, Luciano'
'Pettinari, Claudio'
'Venzo, Alfonso'

_publ_section_title
;
 An experimental and theoretical investigation of the molecular and
 electronic structure of 2-amino-4-chloro-6-pyrazolyl-[1,3,5]triazine,
 forming supramolecular linear tapes in the solid state
;
_journal_issue 2
_journal_name_full 'New Journal of Chemistry'
_journal_page_first 358
_journal_paper_doi 10.1039/b711136c
_journal_volume 32
_journal_year 2008
_chemical_formula_sum 'C6 H5 Cl N6'
_chemical_formula_weight 196.61
_chemical_name_systematic
;
?
;
_space_group_IT_number 7
_symmetry_cell_setting monoclinic
_symmetry_space_group_name_Hall 'P -2yc'
_symmetry_space_group_name_H-M 'P 1 c 1'
_atom_sites_solution_hydrogens geom
_atom_sites_solution_primary direct
_atom_sites_solution_secondary difmap
_audit_creation_method SHELXL-97
_cell_angle_alpha 90.00
_cell_angle_beta 91.449(2)
_cell_angle_gamma 90.00
_cell_formula_units_Z 2
_cell_length_a 4.2896(5)
_cell_length_b 5.4645(6)
_cell_length_c 17.528(2)
_cell_measurement_reflns_used 2386
_cell_measurement_temperature 293(2)
_cell_measurement_theta_max 28.49
_cell_measurement_theta_min 3.73
_cell_volume 410.73(8)
_computing_cell_refinement 'Bruker SMART'
_computing_data_collection 'Bruker SMART'
_computing_data_reduction 'Bruker SAINT+'
_computing_molecular_graphics 'ORTEP (Farrugia, 2003)'
_computing_publication_material 'SHELXL-97 (Sheldrick, 1997)'
_computing_structure_refinement 'SHELXL-97 (Sheldrick, 1997)'
_computing_structure_solution 'SHELXS-97 (Sheldrick, 1990)'
_diffrn_ambient_temperature 293(2)
_diffrn_measured_fraction_theta_full 0.962
_diffrn_measured_fraction_theta_max 0.962
_diffrn_measurement_device_type 'Bruker SMART APEX II area detector'
_diffrn_measurement_method 'phi and omega scans'
_diffrn_radiation_monochromator graphite
_diffrn_radiation_source 'fine-focus sealed tube'
_diffrn_radiation_type MoK\a
_diffrn_radiation_wavelength 0.71073
_diffrn_reflns_av_R_equivalents 0.0153
_diffrn_reflns_av_sigmaI/netI 0.0222
_diffrn_reflns_limit_h_max 5
_diffrn_reflns_limit_h_min -5
_diffrn_reflns_limit_k_max 7
_diffrn_reflns_limit_k_min -7
_diffrn_reflns_limit_l_max 23
_diffrn_reflns_limit_l_min -23
_diffrn_reflns_number 3337
_diffrn_reflns_theta_full 28.50
_diffrn_reflns_theta_max 28.50
_diffrn_reflns_theta_min 3.73
_exptl_absorpt_coefficient_mu 0.423
_exptl_absorpt_correction_T_max 1.00
_exptl_absorpt_correction_T_min 0.73
_exptl_absorpt_correction_type empirical
_exptl_absorpt_process_details SADABS
_exptl_crystal_colour colorless
_exptl_crystal_density_diffrn 1.590
_exptl_crystal_density_method 'not measured'
_exptl_crystal_description platelet
_exptl_crystal_F_000 200
_exptl_crystal_size_max 0.30
_exptl_crystal_size_mid 0.20
_exptl_crystal_size_min 0.15
_refine_diff_density_max 0.152
_refine_diff_density_min -0.219
_refine_diff_density_rms 0.058
_refine_ls_abs_structure_details 'Flack H D (1983), Acta Cryst. A39, 876-881'
_refine_ls_abs_structure_Flack -0.03(4)
_refine_ls_extinction_method none
_refine_ls_goodness_of_fit_ref 1.094
_refine_ls_hydrogen_treatment mixed
_refine_ls_matrix_type full
_refine_ls_number_parameters 126
_refine_ls_number_reflns 1848
_refine_ls_number_restraints 3
_refine_ls_restrained_S_all 1.093
_refine_ls_R_factor_all 0.0270
_refine_ls_R_factor_gt 0.0261
_refine_ls_shift/su_max 0.000
_refine_ls_shift/su_mean 0.000
_refine_ls_structure_factor_coef Fsqd
_refine_ls_weighting_details 'calc w=1/[\s^2^(Fo^2^)+(0.0492P)^2^+0.0000P] where P=(Fo^2^+2Fc^2^)/3'
_refine_ls_weighting_scheme calc
_refine_ls_wR_factor_gt 0.0696
_refine_ls_wR_factor_ref 0.0700
_reflns_number_gt 1766
_reflns_number_total 1848
_reflns_threshold_expression >2sigma(I)
_cod_data_source_file b711136csup1.cif
_cod_data_source_block cmpd1
_cod_original_cell_volume 410.72(8)
_cod_original_sg_symbol_H-M Pc
_cod_database_code 7053722

loop_
_symmetry_equiv_pos_as_xyz
'x, y, z'
'x, -y, z+1/2'

loop_
_atom_site_label
_atom_site_type_symbol
_atom_site_fract_x
_atom_site_fract_y
_atom_site_fract_z
_atom_site_U_iso_or_equiv
_atom_site_adp_type
_atom_site_occupancy
_atom_site_symmetry_multiplicity
_atom_site_calc_flag
_atom_site_refinement_flags
Cl1 Cl -0.01395(7) 0.14477(8) -0.17510(2) 0.05778(15) Uani 1 1 d .
N5 N 0.0691(3) 0.2390(2) -0.03189(6) 0.0373(2) Uani 1 1 d .
N4 N -0.2755(3) 0.5004(2) -0.10208(7) 0.0404(3) Uani 1 1 d .
N3 N -0.1861(3) 0.5651(2) 0.03202(7) 0.0371(2) Uani 1 1 d .
C4 C -0.3247(4) 0.6211(2) -0.03580(10) 0.0373(3) Uani 1 1 d .
C6 C 0.0055(3) 0.3769(2) 0.02870(8) 0.0331(3) Uani 1 1 d .
C5 C -0.0838(3) 0.3157(3) -0.09385(8) 0.0373(3) Uani 1 1 d .
C3 C 0.1775(4) 0.4465(4) 0.16267(9) 0.0502(4) Uani 1 1 d .
H3 H 0.0746 0.5926 0.1723 0.060 Uiso 1 1 calc R
C1 C 0.4663(5) 0.1181(4) 0.17118(12) 0.0586(5) Uani 1 1 d .
H1 H 0.6005 -0.0003 0.1914 0.070 Uiso 1 1 calc R
C2 C 0.3684(5) 0.3218(4) 0.21159(11) 0.0591(5) Uani 1 1 d .
H2 H 0.4225 0.3636 0.2616 0.071 Uiso 1 1 calc R
N1 N 0.1661(3) 0.3150(2) 0.09652(7) 0.0373(3) Uani 1 1 d .
N6 N -0.5233(3) 0.8058(3) -0.03783(9) 0.0486(3) Uani 1 1 d D
N2 N 0.3479(3) 0.1114(3) 0.10090(8) 0.0486(3) Uani 1 1 d .
H6B H -0.542(5) 0.886(3) 0.0032(11) 0.045(5) Uiso 1 1 d D
H6A H -0.592(6) 0.853(4) -0.0817(13) 0.068(7) Uiso 1 1 d D

loop_
_atom_site_aniso_label
_atom_site_aniso_U_11
_atom_site_aniso_U_22
_atom_site_aniso_U_33
_atom_site_aniso_U_23
_atom_site_aniso_U_13
_atom_site_aniso_U_12
Cl1 0.0812(3) 0.0575(2) 0.03425(18) -0.01075(16) -0.00618(15) 0.0191(2)
N5 0.0442(6) 0.0348(5) 0.0326(5) -0.0015(5) -0.0036(5) 0.0101(5)
N4 0.0446(6) 0.0388(6) 0.0376(6) 0.0017(5) -0.0056(4) 0.0084(5)
N3 0.0395(6) 0.0352(6) 0.0366(6) -0.0026(5) 0.0014(4) 0.0061(5)
C4 0.0346(6) 0.0331(6) 0.0442(8) 0.0031(5) 0.0006(5) 0.0027(5)
C6 0.0331(6) 0.0326(6) 0.0335(7) 0.0012(5) 0.0000(5) 0.0017(5)
C5 0.0436(7) 0.0362(7) 0.0321(7) -0.0018(5) -0.0009(5) 0.0031(5)
C3 0.0568(9) 0.0563(10) 0.0372(8) -0.0094(7) -0.0021(6) -0.0004(7)
C1 0.0639(11) 0.0644(11) 0.0463(10) 0.0125(8) -0.0179(8) 0.0054(8)
C2 0.0682(12) 0.0723(12) 0.0362(10) 0.0004(7) -0.0111(8) -0.0081(9)
N1 0.0408(6) 0.0395(6) 0.0315(6) 0.0008(4) -0.0033(4) 0.0043(5)
N6 0.0520(8) 0.0427(8) 0.0509(9) -0.0003(6) -0.0024(6) 0.0164(6)
N2 0.0552(8) 0.0461(8) 0.0440(8) 0.0039(5) -0.0099(6) 0.0122(5)

loop_
_atom_type_symbol
_atom_type_description
_atom_type_scat_dispersion_real
_atom_type_scat_dispersion_imag
_atom_type_scat_source
C C 0.0033 0.0016 'International Tables Vol C Tables 4.2.6.8 and 6.1.1.4'
H H 0.0000 0.0000 'International Tables Vol C Tables 4.2.6.8 and 6.1.1.4'
N N 0.0061 0.0033 'International Tables Vol C Tables 4.2.6.8 and 6.1.1.4'
Cl Cl 0.1484 0.1585 'International Tables Vol C Tables 4.2.6.8 and 6.1.1.4'

loop_
_geom_angle_atom_site_label_1
_geom_angle_atom_site_label_2
_geom_angle_atom_site_label_3
_geom_angle
C5 N5 C6 111.52(11)
C5 N4 C4 113.07(13)
C6 N3 C4 113.51(12)
N6 C4 N3 117.79(15)
N6 C4 N4 117.57(16)
N3 C4 N4 124.64(13)
N3 C6 N5 127.96(13)
N3 C6 N1 116.40(12)
N5 C6 N1 115.64(12)
N4 C5 N5 129.26(13)
N4 C5 Cl1 116.49(11)
N5 C5 Cl1 114.25(10)
C2 C3 N1 106.34(16)
C2 C3 H3 126.8
N1 C3 H3 126.8
N2 C1 C2 112.54(17)
N2 C1 H1 123.7
C2 C1 H1 123.7
C3 C2 C1 105.42(16)
C3 C2 H2 127.3
C1 C2 H2 127.3
N2 N1 C3 112.03(13)
N2 N1 C6 120.97(12)
C3 N1 C6 126.92(14)
C4 N6 H6B 116.6(14)
C4 N6 H6A 117.4(16)
H6B N6 H6A 125(2)
C1 N2 N1 103.66(15)

loop_
_geom_bond_atom_site_label_1
_geom_bond_atom_site_label_2
_geom_bond_distance
Cl1 C5 1.7356(14)
N5 C5 1.3227(18)
N5 C6 1.3359(18)
N4 C5 1.3074(19)
N4 C4 1.357(2)
N3 C6 1.3187(18)
N3 C4 1.351(2)
C4 N6 1.3206(19)
C6 N1 1.4003(19)
C3 C2 1.354(3)
C3 N1 1.364(2)
C3 H3 0.9300
C1 N2 1.321(2)
C1 C2 1.390(3)
C1 H1 0.9300
C2 H2 0.9300
N1 N2 1.3597(19)
N6 H6B 0.848(19)
N6 H6A 0.86(2)
